data_7210546
loop_
_publ_author_name
'Li, Hao-Hong'
'Wang, Yun-Jie'
'Dong, Hai-Jun'
'Chen, Zhi-Rong'
'Wu, Yan-Ling'
'Wang, Min'
'Huang, Shu-Wei'

_publ_section_title
;
 An organic--inorganic hybrid heterobridging luminescent copper(i) polymer
 exhibiting thermochromic behavior
;
_journal_issue 6
_journal_name_full CrystEngComm
_journal_page_first 1778
_journal_paper_doi 10.1039/c0ce00754d
_journal_volume 13
_journal_year 2011
_chemical_formula_moiety 'C4 H8 Cu2 I2 N6 S2, 2(C3 H7 N O)'
_chemical_formula_sum 'C10 H22 Cu2 I2 N8 O2 S2'
_chemical_formula_weight 731.40
_chemical_name_systematic
;
?
;
_space_group_IT_number 15
_symmetry_cell_setting monoclinic
_symmetry_space_group_name_Hall '-C 2yc'
_symmetry_space_group_name_H-M 'C 1 2/c 1'
_atom_sites_solution_hydrogens geom
_atom_sites_solution_primary direct
_atom_sites_solution_secondary difmap
_audit_creation_method SHELXL-97
_cell_angle_alpha 90.00
_cell_angle_beta 118.741(5)
_cell_angle_gamma 90.00
_cell_formula_units_Z 8
_cell_length_a 23.125(3)
_cell_length_b 10.7039(7)
_cell_length_c 21.391(5)
_cell_measurement_reflns_used 25
_cell_measurement_temperature 293(2)
_cell_measurement_theta_max 18
_cell_measurement_theta_min 12
_cell_volume 4642.5(13)
_computing_cell_refinement 'TEXRAY software'
_computing_data_collection 'TEXRAY software (Molecular Structure Corporation, 1999)'
_computing_data_reduction 'TEXSAN (Molecular Structure Corporation, 1999)'
_computing_molecular_graphics 'ORTEX (P.McArdle, 1995)'
_computing_publication_material 'SHELXL-97/2 (Sheldrick,1997)')'
_computing_structure_refinement 'SHELXL-97 (Sheldrick, 1997)'
_computing_structure_solution 'SHELXS-97 (Sheldrick, 1997)'
_diffrn_ambient_temperature 293(2)
_diffrn_detector_area_resol_mean None
_diffrn_measured_fraction_theta_full 0.998
_diffrn_measured_fraction_theta_max 0.998
_diffrn_measurement_device_type 'Rigaku Weissenberg IP'
_diffrn_measurement_method 'scintillation counter'
_diffrn_radiation_monochromator graphite
_diffrn_radiation_source 'rotor target'
_diffrn_radiation_type MoK\a
_diffrn_radiation_wavelength 0.71073
_diffrn_reflns_av_R_equivalents 0.0242
_diffrn_reflns_av_sigmaI/netI 0.0225
_diffrn_reflns_limit_h_max 30
_diffrn_reflns_limit_h_min -30
_diffrn_reflns_limit_k_max 13
_diffrn_reflns_limit_k_min -13
_diffrn_reflns_limit_l_max 27
_diffrn_reflns_limit_l_min -27
_diffrn_reflns_number 17421
_diffrn_reflns_theta_full 27.47
_diffrn_reflns_theta_max 27.47
_diffrn_reflns_theta_min 2.01
_diffrn_standards_decay_% 'not measured'
_diffrn_standards_interval_count 'not measured'
_diffrn_standards_interval_time 'not measured'
_diffrn_standards_number None
_exptl_absorpt_coefficient_mu 4.693
_exptl_absorpt_correction_T_max 0.495
_exptl_absorpt_correction_T_min 0.407
_exptl_absorpt_correction_type multi-scan
_exptl_absorpt_process_details 'TEXRAY software (Molecular Structure Corporation, 1999)'
_exptl_crystal_colour Red
_exptl_crystal_density_diffrn 2.093
_exptl_crystal_density_method 'not measured'
_exptl_crystal_description Block
_exptl_crystal_F_000 2800.0
_exptl_crystal_size_max 0.20
_exptl_crystal_size_mid 0.18
_exptl_crystal_size_min 0.15
_refine_diff_density_max 1.450
_refine_diff_density_min -1.601
_refine_diff_density_rms 0.375
_refine_ls_extinction_coef 0.0010(2)
_refine_ls_extinction_expression Fc^*^=kFc[1+0.001xFc^2^\l^3^/sin(2\q)]^-1/4^
_refine_ls_extinction_method SHELXL
_refine_ls_goodness_of_fit_ref 1.117
_refine_ls_hydrogen_treatment ref
_refine_ls_matrix_type full
_refine_ls_number_parameters 245
_refine_ls_number_reflns 5313
_refine_ls_number_restraints 0
_refine_ls_restrained_S_all 1.117
_refine_ls_R_factor_all 0.0526
_refine_ls_R_factor_gt 0.0424
_refine_ls_shift/su_max 0.003
_refine_ls_shift/su_mean 0.000
_refine_ls_structure_factor_coef Fsqd
_refine_ls_weighting_details 'calc w=1/[\s^2^(Fo^2^)+(0.0369P)^2^+0.0000P] where P=(Fo^2^+2Fc^2^)/3'
_refine_ls_weighting_scheme calc
_refine_ls_wR_factor_gt 0.1176
_refine_ls_wR_factor_ref 0.1261
_reflns_number_gt 4415
_reflns_number_total 5313
_reflns_threshold_expression >2sigma(I)
_cod_data_source_file c0ce00754d.txt
_cod_data_source_block yjb04
_cod_depositor_comments
;
The following automatic conversions were performed:

'_symmetry_cell_setting' value 'Monoclinic' changed to 'monoclinic'
according to the built-in table from CIF Core dictionary named
'cif_core.dic' version 2.4.1 from
2010-06-29.

'_exptl_absorpt_correction_type' value 'Multi-Scan'
changed to 'multi-scan' according to the built-in table from CIF Core
dictionary named 'cif_core.dic' version 2.4.1 from 2010-06-29.

Automatic conversion script
Id: cif_fix_values 1891 2012-01-12 08:04:46Z andrius 
;
_cod_original_cell_volume 4642.6(13)
_cod_original_sg_symbol_Hall -C2yc
_cod_original_sg_symbol_H-M C2/c
_cod_original_formula_sum 'C10 H22 Cu2 I2 N8 O2 S2 '
_cod_database_code 7210546

loop_
_symmetry_equiv_pos_as_xyz
'x, y, z'
'-x, y, -z+1/2'
'x+1/2, y+1/2, z'
'-x+1/2, y+1/2, -z+1/2'
'-x, -y, -z'
'x, -y, z-1/2'
'-x+1/2, -y+1/2, -z'
'x+1/2, -y+1/2, z-1/2'

loop_
_atom_site_label
_atom_site_type_symbol
_atom_site_fract_x
_atom_site_fract_y
_atom_site_fract_z
_atom_site_U_iso_or_equiv
_atom_site_adp_type
_atom_site_occupancy
_atom_site_symmetry_multiplicity
_atom_site_calc_flag
_atom_site_refinement_flags
Cu1 Cu 0.26021(3) -0.12017(6) 0.01669(4) 0.04465(18) Uani 1 1 d .
Cu2 Cu 0.26973(3) 0.13401(6) 0.02179(4) 0.04480(18) Uani 1 1 d .
I1 I 0.220096(17) 0.00906(3) 0.094013(19) 0.04017(12) Uani 1 1 d .
I2 I 0.347494(17) 0.00090(3) -0.00928(2) 0.04501(13) Uani 1 1 d .
S1 S 0.31596(5) -0.30150(12) 0.09343(6) 0.0358(3) Uani 1 1 d .
S2 S 0.31736(5) 0.30623(12) 0.09746(6) 0.0369(3) Uani 1 1 d .
N2 N 0.40477(17) -0.3239(4) 0.0498(2) 0.0341(8) Uani 1 1 d .
H2 H 0.3755 -0.3674 0.0153 0.041 Uiso 1 1 calc R
N5 N 0.40445(18) 0.3157(4) 0.0516(2) 0.0356(9) Uani 1 1 d .
H5A H 0.3759 0.2726 0.0163 0.043 Uiso 1 1 calc R
N6 N 0.46185(18) 0.3487(4) 0.0535(2) 0.0357(8) Uani 1 1 d .
N3 N 0.46351(17) -0.2994(4) 0.0524(2) 0.0348(8) Uani 1 1 d .
N4 N 0.4351(2) 0.4134(4) 0.1579(2) 0.0421(10) Uani 1 1 d .
H4A H 0.476(4) 0.434(7) 0.161(4) 0.08(2) Uiso 1 1 d .
H4B H 0.426(2) 0.427(5) 0.187(3) 0.035(15) Uiso 1 1 d .
N1 N 0.4397(2) -0.2248(5) 0.1566(3) 0.0466(11) Uani 1 1 d .
H1A H 0.477(3) -0.206(6) 0.158(3) 0.067(19) Uiso 1 1 d .
H1B H 0.435(4) -0.190(7) 0.181(4) 0.09(3) Uiso 1 1 d .
N8 N 0.3357(2) 0.6055(4) 0.2658(2) 0.0458(10) Uani 1 1 d .
N7 N 0.4147(2) 0.0711(5) 0.3117(3) 0.0634(14) Uani 1 1 d .
O2 O 0.4259(2) 0.4938(3) 0.2824(3) 0.0564(11) Uani 1 1 d .
O1 O 0.4320(2) -0.1098(4) 0.2705(2) 0.0643(11) Uani 1 1 d .
C1 C 0.3921(2) -0.2809(4) 0.1007(2) 0.0331(9) Uani 1 1 d .
C2 C 0.4704(2) -0.3394(4) 0.0003(3) 0.0369(10) Uani 1 1 d .
H2A H 0.4370 -0.3846 -0.0365 0.044 Uiso 1 1 calc R
C3 C 0.3916(2) 0.3491(4) 0.1037(2) 0.0324(9) Uani 1 1 d .
C4 C 0.4686(2) 0.3128(5) 0.0006(3) 0.0368(10) Uani 1 1 d .
H4 H 0.4347 0.2701 -0.0371 0.044 Uiso 1 1 calc R
C5 C 0.4086(3) -0.0038(6) 0.2617(4) 0.0649(19) Uani 1 1 d .
H5 H 0.3846 0.0246 0.2150 0.078 Uiso 1 1 calc R
C6 C 0.4529(5) 0.0299(7) 0.3857(4) 0.090(3) Uani 1 1 d .
H6A H 0.4533 0.0947 0.4169 0.136 Uiso 1 1 calc R
H6B H 0.4974 0.0121 0.3961 0.136 Uiso 1 1 calc R
H6C H 0.4333 -0.0441 0.3927 0.136 Uiso 1 1 calc R
C7 C 0.38397(19) 0.1906(3) 0.2986(2) 0.113(3) Uani 1 1 d .
H7A H 0.3949 0.2303 0.3431 0.170 Uiso 1 1 calc R
H7B H 0.3370 0.1808 0.2712 0.170 Uiso 1 1 calc R
H7C H 0.3993 0.2413 0.2725 0.170 Uiso 1 1 calc R
C8 C 0.39984(19) 0.5889(3) 0.2911(2) 0.0506(13) Uani 1 1 d R
H8 H 0.4276 0.6536 0.3177 0.061 Uiso 1 1 calc R
C9 C 0.28849(19) 0.5120(3) 0.2239(2) 0.0615(17) Uani 1 1 d R
H9A H 0.2448 0.5412 0.2106 0.092 Uiso 1 1 calc R
H9B H 0.2971 0.4367 0.2513 0.092 Uiso 1 1 calc R
H9C H 0.2920 0.4955 0.1817 0.092 Uiso 1 1 calc R
C10 C 0.3103(3) 0.7242(6) 0.2743(4) 0.0703(19) Uani 1 1 d .
H10A H 0.2632 0.7197 0.2531 0.106 Uiso 1 1 calc R
H10B H 0.3222 0.7885 0.2512 0.106 Uiso 1 1 calc R
H10C H 0.3289 0.7431 0.3241 0.106 Uiso 1 1 calc R

loop_
_atom_site_aniso_label
_atom_site_aniso_U_11
_atom_site_aniso_U_22
_atom_site_aniso_U_33
_atom_site_aniso_U_23
_atom_site_aniso_U_13
_atom_site_aniso_U_12
Cu1 0.0394(3) 0.0477(4) 0.0545(4) -0.0060(3) 0.0286(3) -0.0056(3)
Cu2 0.0426(3) 0.0437(4) 0.0579(4) -0.0034(3) 0.0319(3) -0.0027(3)
I1 0.0419(2) 0.0470(2) 0.0415(2) -0.00450(13) 0.02797(16) -0.00399(12)
I2 0.0375(2) 0.0413(2) 0.0698(3) 0.00110(14) 0.03670(19) -0.00001(12)
S1 0.0323(5) 0.0464(6) 0.0366(6) 0.0007(5) 0.0228(5) -0.0012(5)
S2 0.0296(5) 0.0506(7) 0.0368(6) -0.0084(5) 0.0211(5) -0.0082(5)
N2 0.0288(18) 0.041(2) 0.038(2) -0.0062(17) 0.0202(16) -0.0061(15)
N5 0.0302(18) 0.049(2) 0.036(2) -0.0099(18) 0.0223(16) -0.0110(16)
N6 0.0298(18) 0.042(2) 0.042(2) 0.0000(17) 0.0219(17) -0.0010(16)
N3 0.0297(18) 0.039(2) 0.042(2) 0.0002(17) 0.0228(17) -0.0022(15)
N4 0.034(2) 0.057(3) 0.039(2) -0.013(2) 0.0202(19) -0.0100(18)
N1 0.032(2) 0.064(3) 0.045(3) -0.011(2) 0.019(2) -0.006(2)
N8 0.048(2) 0.049(2) 0.046(3) 0.001(2) 0.027(2) -0.0003(19)
N7 0.053(3) 0.055(3) 0.067(4) -0.004(3) 0.017(3) 0.008(2)
O2 0.048(2) 0.065(3) 0.053(3) -0.0018(18) 0.022(2) 0.0114(17)
O1 0.055(2) 0.068(3) 0.065(3) -0.012(2) 0.025(2) 0.013(2)
C1 0.032(2) 0.035(2) 0.036(2) 0.0034(19) 0.0188(19) 0.0035(17)
C2 0.030(2) 0.042(3) 0.044(3) 0.000(2) 0.022(2) -0.0033(19)
C3 0.025(2) 0.036(2) 0.037(2) 0.0004(19) 0.0155(18) -0.0001(17)
C4 0.033(2) 0.045(3) 0.038(3) -0.001(2) 0.021(2) -0.0025(19)
C5 0.050(4) 0.079(5) 0.046(4) 0.002(3) 0.007(3) 0.002(3)
C6 0.125(8) 0.081(5) 0.059(5) -0.005(4) 0.040(5) 0.012(5)
C7 0.110(7) 0.058(4) 0.128(8) -0.012(5) 0.022(6) 0.022(4)
C8 0.047(3) 0.056(3) 0.053(3) 0.001(3) 0.027(3) -0.002(2)
C9 0.050(4) 0.083(5) 0.054(4) -0.013(3) 0.027(3) -0.007(3)
C10 0.082(5) 0.053(4) 0.098(6) 0.012(3) 0.062(4) 0.017(3)

loop_
_atom_type_symbol
_atom_type_description
_atom_type_scat_dispersion_real
_atom_type_scat_dispersion_imag
_atom_type_scat_source
C C 0.0033 0.0016 'International Tables Vol C Tables 4.2.6.8 and 6.1.1.4'
H H 0.0000 0.0000 'International Tables Vol C Tables 4.2.6.8 and 6.1.1.4'
N N 0.0061 0.0033 'International Tables Vol C Tables 4.2.6.8 and 6.1.1.4'
S S 0.1246 0.1234 'International Tables Vol C Tables 4.2.6.8 and 6.1.1.4'
Cu Cu 0.3201 1.2651 'International Tables Vol C Tables 4.2.6.8 and 6.1.1.4'
I I -0.4742 1.8119 'International Tables Vol C Tables 4.2.6.8 and 6.1.1.4'
O O 0.0106 0.0060 'International Tables Vol C Tables 4.2.6.8 and 6.1.1.4'

loop_
_geom_angle_atom_site_label_1
_geom_angle_atom_site_label_2
_geom_angle_atom_site_label_3
_geom_angle
_geom_angle_site_symmetry_1
_geom_angle_site_symmetry_3
S1 Cu1 S1 106.88(4) 7_545 .
S1 Cu1 I1 120.12(4) 7_545 .
S1 Cu1 I1 102.92(4) . .
S1 Cu1 I2 104.20(4) 7_545 .
S1 Cu1 I2 108.33(4) . .
I1 Cu1 I2 113.82(3) . .
S1 Cu1 Cu2 114.15(4) 7_545 .
S1 Cu1 Cu2 138.74(4) . .
I1 Cu1 Cu2 59.92(2) . .
I2 Cu1 Cu2 58.001(18) . .
S1 Cu1 Cu1 55.89(4) 7_545 7_545
S1 Cu1 Cu1 51.00(4) . 7_545
I1 Cu1 Cu1 126.94(4) . 7_545
I2 Cu1 Cu1 118.12(3) . 7_545
Cu2 Cu1 Cu1 169.30(4) . 7_545
S2 Cu2 S2 112.95(4) . 7
S2 Cu2 I2 116.76(4) . .
S2 Cu2 I2 101.44(4) 7 .
S2 Cu2 Cu2 58.40(4) . 7
S2 Cu2 Cu2 54.55(4) 7 7
I2 Cu2 Cu2 125.58(4) . 7
S2 Cu2 I1 100.55(4) . .
S2 Cu2 I1 111.33(4) 7 .
I2 Cu2 I1 114.27(3) . .
Cu2 Cu2 I1 119.90(3) 7 .
S2 Cu2 Cu1 144.34(5) . .
S2 Cu2 Cu1 102.01(4) 7 .
I2 Cu2 Cu1 59.94(2) . .
Cu2 Cu2 Cu1 155.69(4) 7 .
I1 Cu2 Cu1 58.48(2) . .
Cu1 I1 Cu2 61.61(2) . .
Cu2 I2 Cu1 62.06(2) . .
C1 S1 Cu1 112.70(17) . 7_545
C1 S1 Cu1 98.34(16) . .
Cu1 S1 Cu1 73.12(4) 7_545 .
C3 S2 Cu2 112.52(16) . .
C3 S2 Cu2 107.50(16) . 7
Cu2 S2 Cu2 67.05(4) . 7
C1 N2 N3 120.4(4) . .
C1 N2 H2 119.8 . .
N3 N2 H2 119.8 . .
C3 N5 N6 120.9(4) . .
C3 N5 H5A 119.5 . .
N6 N5 H5A 119.5 . .
C4 N6 N5 115.6(4) . .
C2 N3 N2 116.3(4) . .
C3 N4 H4A 120(4) . .
C3 N4 H4B 115(4) . .
H4A N4 H4B 124(6) . .
C1 N1 H1A 121(4) . .
C1 N1 H1B 124(7) . .
H1A N1 H1B 112(7) . .
C8 N8 C9 121.9(4) . .
C8 N8 C10 120.5(5) . .
C9 N8 C10 117.4(4) . .
C5 N7 C7 123.3(6) . .
C5 N7 C6 118.6(6) . .
C7 N7 C6 118.0(5) . .
N1 C1 N2 118.8(4) . .
N1 C1 S1 121.0(4) . .
N2 C1 S1 120.1(3) . .
N3 C2 C4 118.5(4) . 5_655
N3 C2 H2A 120.7 . .
C4 C2 H2A 120.7 5_655 .
N4 C3 N5 119.9(4) . .
N4 C3 S2 121.5(4) . .
N5 C3 S2 118.6(3) . .
N6 C4 C2 119.2(4) . 5_655
N6 C4 H4 120.4 . .
C2 C4 H4 120.4 5_655 .
O1 C5 N7 125.4(7) . .
O1 C5 H5 117.3 . .
N7 C5 H5 117.3 . .
N7 C6 H6A 109.5 . .
N7 C6 H6B 109.5 . .
H6A C6 H6B 109.5 . .
N7 C6 H6C 109.5 . .
H6A C6 H6C 109.5 . .
H6B C6 H6C 109.5 . .
N7 C7 H7A 109.5 . .
N7 C7 H7B 109.5 . .
H7A C7 H7B 109.5 . .
N7 C7 H7C 109.5 . .
H7A C7 H7C 109.5 . .
H7B C7 H7C 109.5 . .
O2 C8 N8 125.3(4) . .
O2 C8 H8 117.3 . .
N8 C8 H8 117.3 . .
N8 C9 H9A 109.5 . .
N8 C9 H9B 109.5 . .
H9A C9 H9B 109.5 . .
N8 C9 H9C 109.5 . .
H9A C9 H9C 109.5 . .
H9B C9 H9C 109.5 . .
N8 C10 H10A 109.5 . .
N8 C10 H10B 109.5 . .
H10A C10 H10B 109.5 . .
N8 C10 H10C 109.5 . .
H10A C10 H10C 109.5 . .
H10B C10 H10C 109.5 . .

loop_
_geom_bond_atom_site_label_1
_geom_bond_atom_site_label_2
_geom_bond_distance
_geom_bond_site_symmetry_2
Cu1 S1 2.3161(14) 7_545
Cu1 S1 2.4676(14) .
Cu1 I1 2.6430(8) .
Cu1 I2 2.6721(7) .
Cu1 Cu2 2.7276(10) .
Cu1 Cu1 2.8519(13) 7_545
Cu2 S2 2.3487(14) .
Cu2 S2 2.4559(15) 7
Cu2 I2 2.6183(7) .
Cu2 Cu2 2.6550(13) 7
Cu2 I1 2.6829(8) .
S1 C1 1.707(4) .
S1 Cu1 2.3161(14) 7_545
S2 C3 1.720(4) .
S2 Cu2 2.4559(15) 7
N2 C1 1.336(6) .
N2 N3 1.358(5) .
N2 H2 0.8600 .
N5 C3 1.333(6) .
N5 N6 1.356(5) .
N5 H5A 0.8600 .
N6 C4 1.274(6) .
N3 C2 1.276(6) .
N4 C3 1.306(6) .
N4 H4A 0.95(7) .
N4 H4B 0.75(5) .
N1 C1 1.317(6) .
N1 H1A 0.89(6) .
N1 H1B 0.69(7) .
N8 C8 1.325(5) .
N8 C9 1.433(6) .
N8 C10 1.446(7) .
N7 C5 1.291(9) .
N7 C7 1.424(6) .
N7 C6 1.461(9) .
O2 C8 1.243(5) .
O1 C5 1.230(7) .
C2 C4 1.447(6) 5_655
C2 H2A 0.9300 .
C4 C2 1.447(6) 5_655
C4 H4 0.9300 .
C5 H5 0.9300 .
C6 H6A 0.9600 .
C6 H6B 0.9600 .
C6 H6C 0.9600 .
C7 H7A 0.9600 .
C7 H7B 0.9600 .
C7 H7C 0.9600 .
C8 H8 0.9300 .
C9 H9A 0.9600 .
C9 H9B 0.9600 .
C9 H9C 0.9600 .
C10 H10A 0.9600 .
C10 H10B 0.9600 .
C10 H10C 0.9600 .
